data_2229819
loop_
_publ_author_name
'Qiao, Zhen'
'Liu, Li'
'Wang, Dong'

_publ_section_title
;
 <i>tert</i>-Butyl
 3-benzyl-3-[(<i>E</i>)-2-benzylidene-3-oxocyclopentyl]-2-oxoindoline-1-carboxylate
;
_journal_coeditor_code RZ2560
_journal_issue 4
_journal_name_full 'Acta Crystallographica Section E'
_journal_page_first o858
_journal_paper_doi 10.1107/S160053681100691X
_journal_volume 67
_journal_year 2011
_chemical_formula_iupac 'C32 H31 N O4'
_chemical_formula_moiety 'C32 H31 N O4'
_chemical_formula_sum 'C32 H31 N O4'
_chemical_formula_weight 493.58
_chemical_name_systematic
;
<i>tert</i>-Butyl 3-benzyl-3-[(<i>E</i>)-2-benzylidene-3-oxocyclopentyl]-2-
oxoindoline-1-carboxylate
;
_space_group_IT_number 19
_symmetry_cell_setting orthorhombic
_symmetry_space_group_name_Hall 'P 2ac 2ab'
_symmetry_space_group_name_H-M 'P 21 21 21'
_atom_sites_solution_hydrogens geom
_atom_sites_solution_primary direct
_atom_sites_solution_secondary difmap
_audit_creation_method SHELXL-97
_cell_angle_alpha 90.00
_cell_angle_beta 90.00
_cell_angle_gamma 90.00
_cell_formula_units_Z 4
_cell_length_a 7.8695(16)
_cell_length_b 11.893(2)
_cell_length_c 28.346(6)
_cell_measurement_reflns_used 7550
_cell_measurement_temperature 173(2)
_cell_measurement_theta_max 26.0201
_cell_measurement_theta_min 1.4368
_cell_volume 2653.0(9)
_computing_cell_refinement 'CrystalClear (Rigaku, 2008)'
_computing_data_collection 'CrystalClear (Rigaku, 2008)'
_computing_data_reduction 'CrystalClear (Rigaku, 2008)'
_computing_molecular_graphics 'SHELXL97 (Sheldrick, 2008)'
_computing_publication_material 'SHELXTL (Sheldrick, 2008)'
_computing_structure_refinement 'SHELXL97 (Sheldrick, 2008)'
_computing_structure_solution 'SHELXS97 (Sheldrick, 2008)'
_diffrn_ambient_temperature 173(2)
_diffrn_detector_area_resol_mean 28.5714
_diffrn_measured_fraction_theta_full 0.991
_diffrn_measured_fraction_theta_max 0.991
_diffrn_measurement_device_type 'Rigaku Saturn724+'
_diffrn_measurement_method '\w scans at fixed \c = 45\%'
_diffrn_radiation_monochromator Confocal
_diffrn_radiation_source 'Rotating Anode'
_diffrn_radiation_type MoK\a
_diffrn_radiation_wavelength 0.71073
_diffrn_reflns_av_R_equivalents 0.0881
_diffrn_reflns_av_sigmaI/netI 0.0649
_diffrn_reflns_limit_h_max 6
_diffrn_reflns_limit_h_min -9
_diffrn_reflns_limit_k_max 14
_diffrn_reflns_limit_k_min -14
_diffrn_reflns_limit_l_max 34
_diffrn_reflns_limit_l_min -18
_diffrn_reflns_number 9151
_diffrn_reflns_theta_full 26.02
_diffrn_reflns_theta_max 26.02
_diffrn_reflns_theta_min 1.86
_exptl_absorpt_coefficient_mu 0.081
_exptl_absorpt_correction_T_max 1.0000
_exptl_absorpt_correction_T_min 0.5249
_exptl_absorpt_correction_type multi-scan
_exptl_absorpt_process_details '(CrystalClear; Rigaku, 2008)'
_exptl_crystal_colour Colorless
_exptl_crystal_density_diffrn 1.236
_exptl_crystal_density_method 'not measured'
_exptl_crystal_description block
_exptl_crystal_F_000 1048
_exptl_crystal_size_max 0.35
_exptl_crystal_size_mid 0.26
_exptl_crystal_size_min 0.12
_refine_diff_density_max 0.198
_refine_diff_density_min -0.226
_refine_ls_extinction_method none
_refine_ls_goodness_of_fit_ref 1.052
_refine_ls_hydrogen_treatment constr
_refine_ls_matrix_type full
_refine_ls_number_parameters 334
_refine_ls_number_reflns 2967
_refine_ls_number_restraints 0
_refine_ls_restrained_S_all 1.052
_refine_ls_R_factor_all 0.0624
_refine_ls_R_factor_gt 0.0549
_refine_ls_shift/su_max 0.000
_refine_ls_shift/su_mean 0.000
_refine_ls_structure_factor_coef Fsqd
_refine_ls_weighting_details 'calc w=1/[\s^2^(Fo^2^)+(0.0628P)^2^+0.4619P] where P=(Fo^2^+2Fc^2^)/3'
_refine_ls_weighting_scheme calc
_refine_ls_wR_factor_gt 0.1275
_refine_ls_wR_factor_ref 0.1316
_reflns_number_gt 2651
_reflns_number_total 2967
_reflns_threshold_expression I>2sigma(I)
_cod_data_source_file rz2560.cif
_cod_data_source_block I
_cod_original_cell_volume 2652.9(9)
_cod_database_code 2229819
_cod_database_fobs_code 2229819

loop_
_symmetry_equiv_pos_as_xyz
'x, y, z'
'-x+1/2, -y, z+1/2'
'-x, y+1/2, -z+1/2'
'x+1/2, -y+1/2, -z'

loop_
_atom_site_type_symbol
_atom_site_label
_atom_site_fract_x
_atom_site_fract_y
_atom_site_fract_z
_atom_site_U_iso_or_equiv
_atom_site_adp_type
_atom_site_calc_flag
_atom_site_refinement_flags
_atom_site_occupancy
_atom_site_disorder_assembly
_atom_site_disorder_group
O O1 0.1446(3) 0.51425(19) 0.50716(6) 0.0331(5) Uani d . 1 . .
O O2 0.1567(4) 0.6816(2) 0.46945(7) 0.0458(7) Uani d . 1 . .
O O3 0.1853(3) 0.66366(19) 0.37455(7) 0.0341(5) Uani d . 1 . .
O O4 -0.0170(4) 0.7532(2) 0.26192(8) 0.0484(7) Uani d . 1 . .
N N1 0.1590(3) 0.5157(2) 0.42829(7) 0.0247(5) Uani d . 1 . .
C C1 0.2941(6) 0.6257(4) 0.56693(13) 0.0553(11) Uani d . 1 . .
H H1A 0.3020 0.6934 0.5474 0.083 Uiso calc R 1 . .
H H1B 0.3916 0.5767 0.5605 0.083 Uiso calc R 1 . .
H H1C 0.2941 0.6471 0.6003 0.083 Uiso calc R 1 . .
C C2 -0.0256(6) 0.6350(4) 0.55892(11) 0.0488(10) Uani d . 1 . .
H H2A -0.0119 0.7023 0.5393 0.073 Uiso calc R 1 . .
H H2B -0.0437 0.6574 0.5918 0.073 Uiso calc R 1 . .
H H2C -0.1238 0.5918 0.5478 0.073 Uiso calc R 1 . .
C C3 0.1162(7) 0.4580(3) 0.58547(10) 0.0559(12) Uani d . 1 . .
H H3A 0.0102 0.4189 0.5776 0.084 Uiso calc R 1 . .
H H3B 0.1154 0.4786 0.6189 0.084 Uiso calc R 1 . .
H H3C 0.2129 0.4083 0.5791 0.084 Uiso calc R 1 . .
C C4 0.1317(5) 0.5638(3) 0.55551(9) 0.0381(9) Uani d . 1 . .
C C5 0.1538(4) 0.5817(3) 0.46984(9) 0.0302(7) Uani d . 1 . .
C C6 0.1527(4) 0.3956(3) 0.42408(9) 0.0248(6) Uani d . 1 . .
C C7 0.1196(4) 0.3132(3) 0.45733(9) 0.0316(7) Uani d . 1 . .
H H7A 0.1044 0.3320 0.4896 0.038 Uiso calc R 1 . .
C C8 0.1092(5) 0.2022(3) 0.44210(10) 0.0335(8) Uani d . 1 . .
H H8A 0.0869 0.1449 0.4646 0.040 Uiso calc R 1 . .
C C9 0.1304(5) 0.1729(3) 0.39534(10) 0.0368(8) Uani d . 1 . .
H H9A 0.1213 0.0965 0.3858 0.044 Uiso calc R 1 . .
C C10 0.1651(5) 0.2567(3) 0.36226(9) 0.0291(7) Uani d . 1 . .
H H10A 0.1804 0.2379 0.3300 0.035 Uiso calc R 1 . .
C C11 0.1771(4) 0.3667(3) 0.37675(9) 0.0252(6) Uani d . 1 . .
C C12 0.2152(4) 0.4694(3) 0.34814(9) 0.0241(6) Uani d . 1 . .
C C13 0.1835(4) 0.5643(3) 0.38325(9) 0.0250(6) Uani d . 1 . .
C C14 0.4084(4) 0.4752(3) 0.33532(9) 0.0262(6) Uani d . 1 . .
H H14A 0.4353 0.4136 0.3131 0.031 Uiso calc R 1 . .
H H14B 0.4312 0.5472 0.3190 0.031 Uiso calc R 1 . .
C C15 0.5246(4) 0.4662(3) 0.37767(9) 0.0270(6) Uani d . 1 . .
C C16 0.5679(5) 0.5611(3) 0.40327(11) 0.0352(8) Uani d . 1 . .
H H16A 0.5254 0.6324 0.3939 0.042 Uiso calc R 1 . .
C C17 0.6733(5) 0.5529(3) 0.44273(11) 0.0384(8) Uani d . 1 . .
H H17A 0.7012 0.6183 0.4603 0.046 Uiso calc R 1 . .
C C18 0.7361(5) 0.4508(3) 0.45593(11) 0.0376(8) Uani d . 1 . .
H H18A 0.8081 0.4454 0.4827 0.045 Uiso calc R 1 . .
C C19 0.6955(5) 0.3543(3) 0.43046(11) 0.0370(8) Uani d . 1 . .
H H19A 0.7404 0.2834 0.4395 0.044 Uiso calc R 1 . .
C C20 0.5884(4) 0.3630(3) 0.39157(10) 0.0303(7) Uani d . 1 . .
H H20A 0.5588 0.2973 0.3744 0.036 Uiso calc R 1 . .
C C21 0.1013(4) 0.4759(3) 0.30321(8) 0.0249(6) Uani d . 1 . .
H H21A 0.1178 0.4061 0.2841 0.030 Uiso calc R 1 . .
C C22 -0.0884(4) 0.4869(3) 0.31628(11) 0.0350(8) Uani d . 1 . .
H H22A -0.1590 0.4424 0.2942 0.042 Uiso calc R 1 . .
H H22B -0.1081 0.4587 0.3487 0.042 Uiso calc R 1 . .
C C23 -0.1352(4) 0.6112(3) 0.31313(11) 0.0365(8) Uani d . 1 . .
H H23A -0.2516 0.6207 0.3005 0.044 Uiso calc R 1 . .
H H23B -0.1289 0.6473 0.3446 0.044 Uiso calc R 1 . .
C C24 -0.0066(4) 0.6608(3) 0.28029(9) 0.0332(7) Uani d . 1 . .
C C25 0.1313(4) 0.5785(3) 0.27179(9) 0.0247(6) Uani d . 1 . .
C C26 0.2475(4) 0.5990(3) 0.23824(9) 0.0292(7) Uani d . 1 . .
H H26A 0.2390 0.6701 0.2231 0.035 Uiso calc R 1 . .
C C27 0.3871(4) 0.5258(3) 0.22173(9) 0.0272(7) Uani d . 1 . .
C C28 0.3654(5) 0.4114(3) 0.21275(9) 0.0341(8) Uani d . 1 . .
H H28A 0.2567 0.3780 0.2167 0.041 Uiso calc R 1 . .
C C29 0.5013(5) 0.3463(3) 0.19813(10) 0.0377(8) Uani d . 1 . .
H H29A 0.4844 0.2687 0.1918 0.045 Uiso calc R 1 . .
C C30 0.6608(5) 0.3924(3) 0.19263(10) 0.0380(8) Uani d . 1 . .
H H30A 0.7540 0.3469 0.1832 0.046 Uiso calc R 1 . .
C C31 0.6829(5) 0.5059(3) 0.20108(10) 0.0370(8) Uani d . 1 . .
H H31A 0.7923 0.5386 0.1974 0.044 Uiso calc R 1 . .
C C32 0.5480(4) 0.5724(3) 0.21471(9) 0.0322(8) Uani d . 1 . .
H H32A 0.5647 0.6507 0.2194 0.039 Uiso calc R 1 . .

loop_
_atom_site_aniso_label
_atom_site_aniso_U_11
_atom_site_aniso_U_22
_atom_site_aniso_U_33
_atom_site_aniso_U_12
_atom_site_aniso_U_13
_atom_site_aniso_U_23
O1 0.0538(14) 0.0263(12) 0.0191(8) 0.0018(12) 0.0009(9) -0.0037(8)
O2 0.082(2) 0.0251(14) 0.0307(10) -0.0009(14) 0.0073(12) -0.0026(9)
O3 0.0499(15) 0.0230(12) 0.0293(9) -0.0013(11) 0.0010(10) 0.0023(9)
O4 0.0520(16) 0.0397(16) 0.0535(14) 0.0141(14) 0.0082(13) 0.0196(12)
N1 0.0321(14) 0.0203(13) 0.0218(10) -0.0001(12) 0.0004(10) 0.0006(9)
C1 0.076(3) 0.048(3) 0.0428(18) -0.004(2) -0.0177(19) -0.0079(18)
C2 0.068(3) 0.045(2) 0.0335(15) 0.007(2) 0.0099(16) -0.0113(16)
C3 0.110(4) 0.036(2) 0.0212(14) 0.001(3) 0.0062(18) -0.0010(14)
C4 0.064(2) 0.0310(18) 0.0191(12) 0.0043(19) -0.0019(14) -0.0052(12)
C5 0.0381(19) 0.0288(19) 0.0237(13) 0.0013(15) 0.0017(13) -0.0013(11)
C6 0.0274(16) 0.0228(16) 0.0242(12) 0.0024(14) -0.0005(12) 0.0012(11)
C7 0.043(2) 0.0315(18) 0.0207(12) -0.0003(16) 0.0026(12) 0.0037(11)
C8 0.049(2) 0.0223(16) 0.0293(13) -0.0013(17) -0.0012(14) 0.0100(12)
C9 0.054(2) 0.0247(18) 0.0318(14) -0.0017(17) -0.0003(15) 0.0000(13)
C10 0.0405(19) 0.0249(16) 0.0221(12) 0.0023(15) 0.0026(13) 0.0004(11)
C11 0.0259(16) 0.0255(17) 0.0242(12) -0.0002(14) -0.0001(12) 0.0014(11)
C12 0.0260(15) 0.0254(17) 0.0210(12) 0.0008(13) 0.0015(11) 0.0004(11)
C13 0.0290(16) 0.0248(17) 0.0213(12) 0.0002(14) 0.0009(11) 0.0020(11)
C14 0.0290(15) 0.0266(16) 0.0231(11) 0.0021(14) 0.0004(11) 0.0035(11)
C15 0.0267(15) 0.0293(17) 0.0249(12) -0.0001(14) 0.0054(11) 0.0031(12)
C16 0.0367(19) 0.0313(19) 0.0376(15) 0.0008(16) -0.0026(14) 0.0036(14)
C17 0.042(2) 0.036(2) 0.0379(16) -0.0098(18) -0.0070(15) -0.0027(14)
C18 0.0364(19) 0.042(2) 0.0346(15) -0.0053(17) -0.0077(14) 0.0086(14)
C19 0.0358(19) 0.033(2) 0.0417(16) -0.0011(17) -0.0043(14) 0.0122(14)
C20 0.0325(17) 0.0247(17) 0.0337(14) -0.0007(15) -0.0009(13) 0.0019(12)
C21 0.0305(16) 0.0230(16) 0.0211(11) -0.0020(14) 0.0011(11) 0.0021(10)
C22 0.0321(17) 0.040(2) 0.0333(13) -0.0024(16) -0.0023(13) 0.0053(14)
C23 0.0325(19) 0.040(2) 0.0367(14) 0.0036(17) 0.0016(13) 0.0073(14)
C24 0.0347(18) 0.038(2) 0.0263(12) 0.0012(17) -0.0016(12) 0.0075(13)
C25 0.0288(16) 0.0253(16) 0.0200(11) -0.0006(13) -0.0015(11) 0.0015(10)
C26 0.0380(18) 0.0260(17) 0.0237(12) -0.0022(15) -0.0013(12) 0.0045(11)
C27 0.0352(17) 0.0280(17) 0.0184(11) 0.0012(15) 0.0039(11) 0.0051(11)
C28 0.047(2) 0.0288(18) 0.0267(14) -0.0082(17) 0.0071(14) 0.0011(12)
C29 0.052(2) 0.031(2) 0.0301(13) -0.0011(18) 0.0061(15) -0.0014(13)
C30 0.046(2) 0.039(2) 0.0292(14) 0.0069(18) 0.0035(14) 0.0000(14)
C31 0.0362(18) 0.042(2) 0.0325(14) -0.0014(17) 0.0020(13) 0.0014(14)
C32 0.043(2) 0.0274(18) 0.0257(13) -0.0058(15) 0.0040(13) 0.0018(11)

loop_
_atom_type_symbol
_atom_type_description
_atom_type_scat_dispersion_real
_atom_type_scat_dispersion_imag
_atom_type_scat_source
C C 0.0033 0.0016 'International Tables Vol C Tables 4.2.6.8 and 6.1.1.4'
H H 0.0000 0.0000 'International Tables Vol C Tables 4.2.6.8 and 6.1.1.4'
N N 0.0061 0.0033 'International Tables Vol C Tables 4.2.6.8 and 6.1.1.4'
O O 0.0106 0.0060 'International Tables Vol C Tables 4.2.6.8 and 6.1.1.4'

loop_
_geom_angle_atom_site_label_1
_geom_angle_atom_site_label_2
_geom_angle_atom_site_label_3
_geom_angle_site_symmetry_1
_geom_angle_site_symmetry_3
_geom_angle
_geom_angle_publ_flag
C5 O1 C4 . . 119.7(2) ?
C13 N1 C5 . . 121.9(3) ?
C13 N1 C6 . . 109.7(2) ?
C5 N1 C6 . . 128.3(2) ?
C4 C1 H1A . . 109.5 ?
C4 C1 H1B . . 109.5 ?
H1A C1 H1B . . 109.5 ?
C4 C1 H1C . . 109.5 ?
H1A C1 H1C . . 109.5 ?
H1B C1 H1C . . 109.5 ?
C4 C2 H2A . . 109.5 ?
C4 C2 H2B . . 109.5 ?
H2A C2 H2B . . 109.5 ?
C4 C2 H2C . . 109.5 ?
H2A C2 H2C . . 109.5 ?
H2B C2 H2C . . 109.5 ?
C4 C3 H3A . . 109.5 ?
C4 C3 H3B . . 109.5 ?
H3A C3 H3B . . 109.5 ?
C4 C3 H3C . . 109.5 ?
H3A C3 H3C . . 109.5 ?
H3B C3 H3C . . 109.5 ?
O1 C4 C2 . . 109.7(3) ?
O1 C4 C1 . . 109.3(3) ?
C2 C4 C1 . . 114.1(3) ?
O1 C4 C3 . . 101.0(2) ?
C2 C4 C3 . . 111.3(3) ?
C1 C4 C3 . . 110.6(3) ?
O2 C5 O1 . . 127.7(3) ?
O2 C5 N1 . . 123.1(3) ?
O1 C5 N1 . . 109.2(3) ?
C7 C6 C11 . . 120.4(3) ?
C7 C6 N1 . . 130.9(3) ?
C11 C6 N1 . . 108.6(2) ?
C6 C7 C8 . . 118.1(3) ?
C6 C7 H7A . . 120.9 ?
C8 C7 H7A . . 120.9 ?
C9 C8 C7 . . 122.1(3) ?
C9 C8 H8A . . 119.0 ?
C7 C8 H8A . . 119.0 ?
C8 C9 C10 . . 119.2(3) ?
C8 C9 H9A . . 120.4 ?
C10 C9 H9A . . 120.4 ?
C11 C10 C9 . . 119.5(3) ?
C11 C10 H10A . . 120.2 ?
C9 C10 H10A . . 120.2 ?
C10 C11 C6 . . 120.7(3) ?
C10 C11 C12 . . 128.9(2) ?
C6 C11 C12 . . 110.3(3) ?
C11 C12 C13 . . 102.6(2) ?
C11 C12 C21 . . 111.6(2) ?
C13 C12 C21 . . 113.7(2) ?
C11 C12 C14 . . 110.9(2) ?
C13 C12 C14 . . 106.1(2) ?
C21 C12 C14 . . 111.5(2) ?
O3 C13 N1 . . 125.9(3) ?
O3 C13 C12 . . 126.1(2) ?
N1 C13 C12 . . 108.0(2) ?
C15 C14 C12 . . 113.6(2) ?
C15 C14 H14A . . 108.9 ?
C12 C14 H14A . . 108.9 ?
C15 C14 H14B . . 108.9 ?
C12 C14 H14B . . 108.9 ?
H14A C14 H14B . . 107.7 ?
C20 C15 C16 . . 119.0(3) ?
C20 C15 C14 . . 120.6(3) ?
C16 C15 C14 . . 120.4(3) ?
C15 C16 C17 . . 120.6(3) ?
C15 C16 H16A . . 119.7 ?
C17 C16 H16A . . 119.7 ?
C18 C17 C16 . . 119.8(3) ?
C18 C17 H17A . . 120.1 ?
C16 C17 H17A . . 120.1 ?
C17 C18 C19 . . 120.6(3) ?
C17 C18 H18A . . 119.7 ?
C19 C18 H18A . . 119.7 ?
C20 C19 C18 . . 119.2(3) ?
C20 C19 H19A . . 120.4 ?
C18 C19 H19A . . 120.4 ?
C15 C20 C19 . . 120.7(3) ?
C15 C20 H20A . . 119.6 ?
C19 C20 H20A . . 119.6 ?
C25 C21 C22 . . 102.8(3) ?
C25 C21 C12 . . 115.3(2) ?
C22 C21 C12 . . 111.4(2) ?
C25 C21 H21A . . 109.1 ?
C22 C21 H21A . . 109.1 ?
C12 C21 H21A . . 109.1 ?
C23 C22 C21 . . 107.5(3) ?
C23 C22 H22A . . 110.2 ?
C21 C22 H22A . . 110.2 ?
C23 C22 H22B . . 110.2 ?
C21 C22 H22B . . 110.2 ?
H22A C22 H22B . . 108.5 ?
C24 C23 C22 . . 104.8(3) ?
C24 C23 H23A . . 110.8 ?
C22 C23 H23A . . 110.8 ?
C24 C23 H23B . . 110.8 ?
C22 C23 H23B . . 110.8 ?
H23A C23 H23B . . 108.9 ?
O4 C24 C25 . . 125.2(3) ?
O4 C24 C23 . . 125.2(3) ?
C25 C24 C23 . . 109.6(3) ?
C26 C25 C24 . . 119.6(3) ?
C26 C25 C21 . . 131.5(3) ?
C24 C25 C21 . . 108.6(2) ?
C25 C26 C27 . . 128.6(3) ?
C25 C26 H26A . . 115.7 ?
C27 C26 H26A . . 115.7 ?
C28 C27 C32 . . 118.2(3) ?
C28 C27 C26 . . 122.8(3) ?
C32 C27 C26 . . 119.0(3) ?
C29 C28 C27 . . 120.4(3) ?
C29 C28 H28A . . 119.8 ?
C27 C28 H28A . . 119.8 ?
C30 C29 C28 . . 121.0(3) ?
C30 C29 H29A . . 119.5 ?
C28 C29 H29A . . 119.5 ?
C29 C30 C31 . . 118.9(4) ?
C29 C30 H30A . . 120.6 ?
C31 C30 H30A . . 120.6 ?
C32 C31 C30 . . 120.8(4) ?
C32 C31 H31A . . 119.6 ?
C30 C31 H31A . . 119.6 ?
C31 C32 C27 . . 120.7(3) ?
C31 C32 H32A . . 119.6 ?
C27 C32 H32A . . 119.6 ?

loop_
_geom_bond_atom_site_label_1
_geom_bond_atom_site_label_2
_geom_bond_site_symmetry_2
_geom_bond_distance
_geom_bond_publ_flag
O1 C5 . 1.330(4) ?
O1 C4 . 1.495(3) ?
O2 C5 . 1.188(4) ?
O3 C13 . 1.207(4) ?
O4 C24 . 1.219(4) ?
N1 C13 . 1.415(3) ?
N1 C5 . 1.416(4) ?
N1 C6 . 1.434(4) ?
C1 C4 . 1.510(6) ?
C1 H1A . 0.9800 ?
C1 H1B . 0.9800 ?
C1 H1C . 0.9800 ?
C2 C4 . 1.503(6) ?
C2 H2A . 0.9800 ?
C2 H2B . 0.9800 ?
C2 H2C . 0.9800 ?
C3 C4 . 1.523(5) ?
C3 H3A . 0.9800 ?
C3 H3B . 0.9800 ?
C3 H3C . 0.9800 ?
C6 C7 . 1.384(4) ?
C6 C11 . 1.398(4) ?
C7 C8 . 1.391(5) ?
C7 H7A . 0.9500 ?
C8 C9 . 1.381(4) ?
C8 H8A . 0.9500 ?
C9 C10 . 1.396(4) ?
C9 H9A . 0.9500 ?
C10 C11 . 1.375(4) ?
C10 H10A . 0.9500 ?
C11 C12 . 1.496(4) ?
C12 C13 . 1.526(4) ?
C12 C21 . 1.560(4) ?
C12 C14 . 1.564(4) ?
C14 C15 . 1.513(4) ?
C14 H14A . 0.9900 ?
C14 H14B . 0.9900 ?
C15 C20 . 1.383(4) ?
C15 C16 . 1.384(5) ?
C16 C17 . 1.396(4) ?
C16 H16A . 0.9500 ?
C17 C18 . 1.363(5) ?
C17 H17A . 0.9500 ?
C18 C19 . 1.393(5) ?
C18 H18A . 0.9500 ?
C19 C20 . 1.391(4) ?
C19 H19A . 0.9500 ?
C20 H20A . 0.9500 ?
C21 C25 . 1.529(4) ?
C21 C22 . 1.544(5) ?
C21 H21A . 1.0000 ?
C22 C23 . 1.526(5) ?
C22 H22A . 0.9900 ?
C22 H22B . 0.9900 ?
C23 C24 . 1.496(5) ?
C23 H23A . 0.9900 ?
C23 H23B . 0.9900 ?
C24 C25 . 1.481(5) ?
C25 C26 . 1.342(4) ?
C26 C27 . 1.478(4) ?
C26 H26A . 0.9500 ?
C27 C28 . 1.395(4) ?
C27 C32 . 1.396(5) ?
C28 C29 . 1.384(5) ?
C28 H28A . 0.9500 ?
C29 C30 . 1.379(5) ?
C29 H29A . 0.9500 ?
C30 C31 . 1.382(5) ?
C30 H30A . 0.9500 ?
C31 C32 . 1.379(5) ?
C31 H31A . 0.9500 ?
C32 H32A . 0.9500 ?

loop_
_geom_hbond_atom_site_label_D
_geom_hbond_atom_site_label_H
_geom_hbond_atom_site_label_A
_geom_hbond_site_symmetry_A
_geom_hbond_distance_DH
_geom_hbond_distance_HA
_geom_hbond_distance_DA
_geom_hbond_angle_DHA
C21 H21A O4 3_545 1.00 2.37 3.295(4) 153
C28 H28A O4 3_545 0.95 2.47 3.401(4) 165

loop_
_geom_torsion_atom_site_label_1
_geom_torsion_atom_site_label_2
_geom_torsion_atom_site_label_3
_geom_torsion_atom_site_label_4
_geom_torsion_site_symmetry_1
_geom_torsion_site_symmetry_2
_geom_torsion_site_symmetry_3
_geom_torsion_site_symmetry_4
_geom_torsion
_geom_torsion_publ_flag
C5 O1 C4 C2 . . . . 59.8(4) ?
C5 O1 C4 C1 . . . . -66.0(4) ?
C5 O1 C4 C3 . . . . 177.4(3) ?
C4 O1 C5 O2 . . . . 1.7(6) ?
C4 O1 C5 N1 . . . . -178.0(3) ?
C13 N1 C5 O2 . . . . 5.8(6) ?
C6 N1 C5 O2 . . . . -178.5(4) ?
C13 N1 C5 O1 . . . . -174.5(3) ?
C6 N1 C5 O1 . . . . 1.2(5) ?
C13 N1 C6 C7 . . . . -174.9(3) ?
C5 N1 C6 C7 . . . . 8.9(6) ?
C13 N1 C6 C11 . . . . 1.4(4) ?
C5 N1 C6 C11 . . . . -174.7(3) ?
C11 C6 C7 C8 . . . . -0.9(5) ?
N1 C6 C7 C8 . . . . 175.1(3) ?
C6 C7 C8 C9 . . . . -0.2(5) ?
C7 C8 C9 C10 . . . . 0.7(6) ?
C8 C9 C10 C11 . . . . -0.2(5) ?
C9 C10 C11 C6 . . . . -0.8(5) ?
C9 C10 C11 C12 . . . . 179.1(3) ?
C7 C6 C11 C10 . . . . 1.4(5) ?
N1 C6 C11 C10 . . . . -175.4(3) ?
C7 C6 C11 C12 . . . . -178.5(3) ?
N1 C6 C11 C12 . . . . 4.7(4) ?
C10 C11 C12 C13 . . . . 171.8(3) ?
C6 C11 C12 C13 . . . . -8.3(3) ?
C10 C11 C12 C21 . . . . 49.8(4) ?
C6 C11 C12 C21 . . . . -130.3(3) ?
C10 C11 C12 C14 . . . . -75.3(4) ?
C6 C11 C12 C14 . . . . 104.6(3) ?
C5 N1 C13 O3 . . . . -7.8(5) ?
C6 N1 C13 O3 . . . . 175.8(3) ?
C5 N1 C13 C12 . . . . 169.7(3) ?
C6 N1 C13 C12 . . . . -6.7(3) ?
C11 C12 C13 O3 . . . . -173.6(3) ?
C21 C12 C13 O3 . . . . -53.0(4) ?
C14 C12 C13 O3 . . . . 70.0(4) ?
C11 C12 C13 N1 . . . . 9.0(3) ?
C21 C12 C13 N1 . . . . 129.6(3) ?
C14 C12 C13 N1 . . . . -107.5(3) ?
C11 C12 C14 C15 . . . . -53.5(3) ?
C13 C12 C14 C15 . . . . 57.2(3) ?
C21 C12 C14 C15 . . . . -178.5(3) ?
C12 C14 C15 C20 . . . . 93.2(3) ?
C12 C14 C15 C16 . . . . -86.4(4) ?
C20 C15 C16 C17 . . . . -0.5(5) ?
C14 C15 C16 C17 . . . . 179.2(3) ?
C15 C16 C17 C18 . . . . 0.8(5) ?
C16 C17 C18 C19 . . . . -0.2(5) ?
C17 C18 C19 C20 . . . . -0.7(5) ?
C16 C15 C20 C19 . . . . -0.4(5) ?
C14 C15 C20 C19 . . . . 179.9(3) ?
C18 C19 C20 C15 . . . . 1.0(5) ?
C11 C12 C21 C25 . . . . 179.9(2) ?
C13 C12 C21 C25 . . . . 64.5(3) ?
C14 C12 C21 C25 . . . . -55.4(3) ?
C11 C12 C21 C22 . . . . 63.3(3) ?
C13 C12 C21 C22 . . . . -52.1(4) ?
C14 C12 C21 C22 . . . . -172.0(3) ?
C25 C21 C22 C23 . . . . -25.9(3) ?
C12 C21 C22 C23 . . . . 98.1(3) ?
C21 C22 C23 C24 . . . . 23.3(3) ?
C22 C23 C24 O4 . . . . 166.2(3) ?
C22 C23 C24 C25 . . . . -11.2(3) ?
O4 C24 C25 C26 . . . . -6.9(5) ?
C23 C24 C25 C26 . . . . 170.5(3) ?
O4 C24 C25 C21 . . . . 177.5(3) ?
C23 C24 C25 C21 . . . . -5.1(3) ?
C22 C21 C25 C26 . . . . -156.1(3) ?
C12 C21 C25 C26 . . . . 82.6(4) ?
C22 C21 C25 C24 . . . . 18.9(3) ?
C12 C21 C25 C24 . . . . -102.5(3) ?
C24 C25 C26 C27 . . . . -175.3(3) ?
C21 C25 C26 C27 . . . . -0.8(5) ?
C25 C26 C27 C28 . . . . 44.4(4) ?
C25 C26 C27 C32 . . . . -135.6(3) ?
C32 C27 C28 C29 . . . . 1.1(4) ?
C26 C27 C28 C29 . . . . -178.9(3) ?
C27 C28 C29 C30 . . . . 0.8(4) ?
C28 C29 C30 C31 . . . . -1.3(5) ?
C29 C30 C31 C32 . . . . -0.1(5) ?
C30 C31 C32 C27 . . . . 2.0(4) ?
C28 C27 C32 C31 . . . . -2.5(4) ?
C26 C27 C32 C31 . . . . 177.5(2) ?

loop_
_cod_related_entry_id
_cod_related_entry_database
_cod_related_entry_code
1 ChemSpider 30656610
